data_4118100
loop_
_publ_author_name
'Aaron Mailman'
'Stephen M. Winter'
'Xin Yu'
'Craig M. Robertson'
'Wenjun Yong'
'John S. Tse'
'Richard A. Secco'
'Zhenxian Liu'
'Paul A. Dube'
'Judith A. K. Howard'
'Richard T. Oakley'

_publ_section_title
;
 Crossing the Insulator-to-Metal Barrier with a Thiazyl Radical Conductor
;
_journal_name_full 'Journal of the American Chemical Society'
_journal_page_first 9886
_journal_page_last 9889
_journal_paper_doi 10.1021/ja303169y
_journal_volume 134
_journal_year 2012
_chemical_formula_moiety 'C6 F N2 O S4'
_chemical_formula_sum 'C6 F N2 O S4'
_chemical_formula_weight 263.32
_chemical_name_systematic
; 
 ? 
;
_space_group_IT_number 36
_symmetry_space_group_name_Hall 'C 2c -2'
_symmetry_space_group_name_H-M 'C m c 21'
_atom_sites_solution_primary direct
_atom_sites_solution_secondary difmap
_audit_creation_method SHELXL-97
_cell_angle_alpha 90.00
_cell_angle_beta 90.00
_cell_angle_gamma 90.00
_cell_formula_units_Z 4
_cell_length_a 6.3010(13)
_cell_length_b 7.9210(16)
_cell_length_c 15.916(3)
_cell_measurement_temperature 293(2)
_cell_volume 794.4(3)
_computing_structure_refinement 'SHELXL-97 (Sheldrick, 1997)'
_computing_structure_solution 'SHELXS-97 (Sheldrick, 1990)'
_diffrn_ambient_temperature 293(2)
_diffrn_measured_fraction_theta_full 0.969
_diffrn_measured_fraction_theta_max 0.969
_diffrn_radiation_monochromator graphite
_diffrn_radiation_source 'fine-focus sealed tube'
_diffrn_radiation_wavelength 0.68890
_diffrn_reflns_av_R_equivalents 0.0000
_diffrn_reflns_av_sigmaI/netI 0.0409
_diffrn_reflns_limit_h_max 8
_diffrn_reflns_limit_h_min 0
_diffrn_reflns_limit_k_max 11
_diffrn_reflns_limit_k_min 0
_diffrn_reflns_limit_l_max 22
_diffrn_reflns_limit_l_min -22
_diffrn_reflns_number 1249
_diffrn_reflns_theta_full 29.46
_diffrn_reflns_theta_max 29.46
_diffrn_reflns_theta_min 2.48
_exptl_absorpt_coefficient_mu 1.168
_exptl_absorpt_correction_T_max 0.9942
_exptl_absorpt_correction_T_min 0.9439
_exptl_absorpt_correction_type empirical
_exptl_absorpt_process_details sadabs
_exptl_crystal_colour black
_exptl_crystal_density_diffrn 2.202
_exptl_crystal_description plate
_exptl_crystal_F_000 524
_exptl_crystal_size_max 0.05
_exptl_crystal_size_mid 0.05
_exptl_crystal_size_min 0.005
_refine_diff_density_max 1.176
_refine_diff_density_min -1.302
_refine_diff_density_rms 0.248
_refine_ls_abs_structure_details 'Flack H D (1983), Acta Cryst. A39, 876-881'
_refine_ls_abs_structure_Flack 0(3)
_refine_ls_extinction_method none
_refine_ls_goodness_of_fit_ref 1.160
_refine_ls_matrix_type full
_refine_ls_number_parameters 86
_refine_ls_number_reflns 1249
_refine_ls_number_restraints 1
_refine_ls_restrained_S_all 1.159
_refine_ls_R_factor_all 0.0540
_refine_ls_R_factor_gt 0.0534
_refine_ls_shift/su_max 0.000
_refine_ls_shift/su_mean 0.000
_refine_ls_structure_factor_coef Fsqd
_refine_ls_weighting_details 'calc w=1/[\s^2^(Fo^2^)+(0.0989P)^2^+0.4614P] where P=(Fo^2^+2Fc^2^)/3'
_refine_ls_weighting_scheme calc
_refine_ls_wR_factor_gt 0.1253
_refine_ls_wR_factor_ref 0.1258
_reflns_number_gt 1240
_reflns_number_total 1249
_reflns_threshold_expression >2sigma(I)
_cod_data_source_file ja303169y_si_002.cif
_cod_data_source_block fbbo_kl_shift
_cod_database_code 4118100

loop_
_symmetry_equiv_pos_as_xyz
'x, y, z'
'-x, -y, z+1/2'
'x, -y, z+1/2'
'-x, y, z'
'x+1/2, y+1/2, z'
'-x+1/2, -y+1/2, z+1/2'
'x+1/2, -y+1/2, z+1/2'
'-x+1/2, y+1/2, z'

loop_
_atom_site_label
_atom_site_type_symbol
_atom_site_fract_x
_atom_site_fract_y
_atom_site_fract_z
_atom_site_U_iso_or_equiv
_atom_site_adp_type
_atom_site_occupancy
_atom_site_symmetry_multiplicity
_atom_site_calc_flag
_atom_site_refinement_flags
S1 S 1.0000 -0.13026(18) 0.42020(8) 0.0185(3) Uani 1 2 d S
S4 S 1.0000 0.50078(17) 0.07296(7) 0.0220(3) Uani 1 2 d S
F1 F 1.0000 0.4743(4) 0.37394(16) 0.0179(6) Uani 1 2 d S
O1 O 1.0000 -0.0382(5) 0.1453(2) 0.0160(6) Uani 1 2 d S
N1 N 1.0000 -0.1088(5) 0.3182(3) 0.0159(7) Uani 1 2 d S
N2 N 1.0000 0.2994(7) 0.0919(2) 0.0176(8) Uani 1 2 d S
C6 C 1.0000 0.0457(6) 0.2892(3) 0.0114(6) Uani 1 2 d S
C3 C 1.0000 0.3860(6) 0.2341(3) 0.0112(7) Uani 1 2 d S
C4 C 1.0000 0.3458(5) 0.3186(3) 0.0111(7) Uani 1 2 d S
C2 C 1.0000 0.2577(6) 0.1727(3) 0.0137(8) Uani 1 2 d S
C5 C 1.0000 0.1825(6) 0.3477(2) 0.0123(7) Uani 1 2 d S
S2 S 1.0000 0.12627(19) 0.45346(7) 0.0180(3) Uani 1 2 d S
S3 S 1.0000 0.59215(14) 0.19716(7) 0.0147(2) Uani 1 2 d S
C1 C 1.0000 0.0750(5) 0.1965(3) 0.0100(6) Uani 1 2 d S

loop_
_atom_site_aniso_label
_atom_site_aniso_U_11
_atom_site_aniso_U_22
_atom_site_aniso_U_33
_atom_site_aniso_U_23
_atom_site_aniso_U_13
_atom_site_aniso_U_12
S1 0.0182(4) 0.0148(5) 0.0225(5) 0.0068(4) 0.000 0.000
S4 0.0330(5) 0.0179(6) 0.0152(4) 0.0067(5) 0.000 0.000
F1 0.0236(11) 0.0124(13) 0.0175(13) -0.0038(11) 0.000 0.000
O1 0.0177(11) 0.0136(15) 0.0167(14) -0.0060(11) 0.000 0.000
N1 0.0179(13) 0.015(2) 0.0150(15) 0.0042(14) 0.000 0.000
N2 0.0241(16) 0.019(2) 0.0097(17) 0.0022(12) 0.000 0.000
C6 0.0095(12) 0.0099(16) 0.0147(16) 0.0009(16) 0.000 0.000
C3 0.0105(11) 0.013(2) 0.0105(17) 0.0019(13) 0.000 0.000
C4 0.0140(12) 0.0112(19) 0.0083(15) -0.0010(14) 0.000 0.000
C2 0.0124(12) 0.017(2) 0.0117(17) -0.0025(14) 0.000 0.000
C5 0.0148(13) 0.016(2) 0.0059(15) 0.0033(14) 0.000 0.000
S2 0.0229(5) 0.0167(5) 0.0142(4) 0.0012(3) 0.000 0.000
S3 0.0140(3) 0.0091(4) 0.0210(5) 0.0042(4) 0.000 0.000
C1 0.0080(10) 0.0100(15) 0.0120(15) -0.0020(15) 0.000 0.000

loop_
_atom_type_symbol
_atom_type_description
_atom_type_scat_dispersion_real
_atom_type_scat_dispersion_imag
_atom_type_scat_source
C C 0.0032 0.0015 'International Tables Vol C Tables 4.2.6.8 and 6.1.1.4'
N N 0.0060 0.0030 'International Tables Vol C Tables 4.2.6.8 and 6.1.1.4'
O O 0.0108 0.0057 'International Tables Vol C Tables 4.2.6.8 and 6.1.1.4'
F F 0.0167 0.0096 'International Tables Vol C Tables 4.2.6.8 and 6.1.1.4'
S S 0.1181 0.1169 'International Tables Vol C Tables 4.2.6.8 and 6.1.1.4'

loop_
_geom_angle_atom_site_label_1
_geom_angle_atom_site_label_2
_geom_angle_atom_site_label_3
_geom_angle
N1 S1 S2 98.63(17)
N2 S4 S3 99.40(14)
C6 N1 S1 116.6(4)
C2 N2 S4 115.1(4)
N1 C6 C5 118.7(4)
N1 C6 C1 119.6(4)
C5 C6 C1 121.7(4)
C4 C3 C2 120.6(4)
C4 C3 S3 123.1(3)
C2 C3 S3 116.3(3)
F1 C4 C5 119.4(4)
F1 C4 C3 117.6(4)
C5 C4 C3 123.0(4)
N2 C2 C3 119.4(5)
N2 C2 C1 119.1(4)
C3 C2 C1 121.5(4)
C4 C5 C6 119.6(3)
C4 C5 S2 124.5(3)
C6 C5 S2 115.9(3)
C5 S2 S1 90.21(15)
C3 S3 S4 89.70(16)
O1 C1 C6 123.3(4)
O1 C1 C2 123.1(4)
C6 C1 C2 113.6(3)

loop_
_geom_bond_atom_site_label_1
_geom_bond_atom_site_label_2
_geom_bond_distance
S1 N1 1.632(4)
S1 S2 2.0998(18)
S4 N2 1.623(5)
S4 S3 2.1051(18)
F1 C4 1.346(5)
O1 C1 1.211(5)
N1 C6 1.308(5)
N2 C2 1.328(5)
C6 C5 1.428(6)
C6 C1 1.495(6)
C3 C4 1.382(6)
C3 C2 1.410(6)
C3 S3 1.735(5)
C4 C5 1.374(6)
C2 C1 1.496(6)
C5 S2 1.741(4)
